data_4309650
loop_
_publ_author_name
'Young Sin You'
'Jung Hee Yoon'
'Jeong Hak Lim'
'Hyoung Chan Kim'
'Chang Seop Hong'

_publ_contact_author_address
;
        Department of Chemistry
    Korea University
    Seoul 136-701
    Korea
;
_publ_contact_author_email ' cshong@korea.ac.kr'
_publ_contact_author_fax ' 82-2-32903121'
_publ_contact_author_name 'Dr. Chang Seop Hong'
_publ_contact_author_phone ' 82-2-32903138'
_publ_section_title
;
Cyano-Bridged CuII-MV (M = Mo, W) Bimetallic Layered Complexes Exhibiting
Novel Honeycomblike Structures
;
_journal_name_full 'Inorganic Chemistry'
_journal_page_first 7063
_journal_page_last 7069
_journal_paper_doi 10.1021/ic050634c
_journal_volume 44
_journal_year 2005
_chemical_formula_sum 'C29 H57 Cu1.5 Mo N17 O6'
_chemical_formula_weight 931.17
_chemical_name_systematic
;
 ?
;
_space_group_IT_number 2
_symmetry_cell_setting triclinic
_symmetry_space_group_name_Hall '-P 1'
_symmetry_space_group_name_H-M 'P -1'
_atom_sites_solution_hydrogens geom
_atom_sites_solution_primary direct
_atom_sites_solution_secondary difmap
_audit_creation_method SHELXL-97
_cell_angle_alpha 69.8190(10)
_cell_angle_beta 86.0370(10)
_cell_angle_gamma 89.0550(10)
_cell_formula_units_Z 2
_cell_length_a 8.9692(3)
_cell_length_b 15.1424(5)
_cell_length_c 15.7846(5)
_cell_measurement_temperature 100
_cell_volume 2007.30(11)
_computing_structure_refinement 'SHELXL-97 (Sheldrick, 1997)'
_diffrn_ambient_temperature 293(2)
_diffrn_measured_fraction_theta_full 0.984
_diffrn_measured_fraction_theta_max 0.984
_diffrn_radiation_monochromator graphite
_diffrn_radiation_source 'fine-focus sealed tube'
_diffrn_radiation_type MoK\a
_diffrn_radiation_wavelength 0.71073
_diffrn_reflns_av_R_equivalents 0.0736
_diffrn_reflns_av_sigmaI/netI 0.0880
_diffrn_reflns_limit_h_max 11
_diffrn_reflns_limit_h_min -11
_diffrn_reflns_limit_k_max 18
_diffrn_reflns_limit_k_min -20
_diffrn_reflns_limit_l_max 21
_diffrn_reflns_limit_l_min -20
_diffrn_reflns_number 33170
_diffrn_reflns_theta_full 28.31
_diffrn_reflns_theta_max 28.31
_diffrn_reflns_theta_min 1.38
_exptl_absorpt_coefficient_mu 1.162
_exptl_absorpt_correction_type none
_exptl_crystal_colour brown
_exptl_crystal_density_diffrn 1.541
_exptl_crystal_density_method 'not measured'
_exptl_crystal_description block
_exptl_crystal_F_000 967
_exptl_crystal_size_max 0.13
_exptl_crystal_size_mid 0.12
_exptl_crystal_size_min 0.05
_refine_diff_density_max 1.661
_refine_diff_density_min -0.968
_refine_diff_density_rms 0.126
_refine_ls_extinction_method none
_refine_ls_goodness_of_fit_ref 1.005
_refine_ls_hydrogen_treatment mixed
_refine_ls_matrix_type full
_refine_ls_number_parameters 502
_refine_ls_number_reflns 9806
_refine_ls_number_restraints 0
_refine_ls_restrained_S_all 1.005
_refine_ls_R_factor_all 0.1044
_refine_ls_R_factor_gt 0.0569
_refine_ls_shift/su_max 0.163
_refine_ls_shift/su_mean 0.006
_refine_ls_structure_factor_coef Fsqd
_refine_ls_weighting_details 'calc w=1/[\s^2^(Fo^2^)+(0.0694P)^2^+4.3122P] where P=(Fo^2^+2Fc^2^)/3'
_refine_ls_weighting_scheme calc
_refine_ls_wR_factor_gt 0.1308
_refine_ls_wR_factor_ref 0.1499
_reflns_number_gt 6493
_reflns_number_total 9806
_reflns_threshold_expression >2sigma(I)
_cod_data_source_file ic050634csi20050608_020857_1.cif
_cod_data_source_block complex2
_cod_depositor_comments
;
The following automatic conversions were performed:
'_symmetry_cell_setting' value 'Triclinic' changed to 'triclinic'
according to '/home/saulius/struct/CIF-dictionaries/cif_core.dic'
dictionary named 'cif_core.dic' version 2.4.1 from 2010-06-29.

Automatic conversion script
Id: cif_fix_enum 1527 2010-12-29 10:47:43Z saulius 
;
_cod_original_formula_sum 'C29 H57 Cu1.50 Mo N17 O6'
_cod_database_code 4309650

loop_
_symmetry_equiv_pos_as_xyz
'x, y, z'
'-x, -y, -z'

loop_
_atom_site_label
_atom_site_type_symbol
_atom_site_fract_x
_atom_site_fract_y
_atom_site_fract_z
_atom_site_U_iso_or_equiv
_atom_site_adp_type
_atom_site_occupancy
_atom_site_symmetry_multiplicity
_atom_site_calc_flag
_atom_site_refinement_flags
_atom_site_disorder_assembly
_atom_site_disorder_group
Mo1 Mo 0.67187(4) 0.19619(3) 0.20714(2) 0.01598(11) Uani 1 1 d . . .
C1 C 0.8605(5) 0.2905(3) 0.1616(3) 0.0225(10) Uani 1 1 d . . .
N1 N 0.9580(5) 0.3428(3) 0.1328(3) 0.0362(11) Uani 1 1 d . . .
C2 C 0.8411(5) 0.1124(3) 0.2887(3) 0.0202(9) Uani 1 1 d . . .
N2 N 0.9265(5) 0.0653(3) 0.3356(3) 0.0287(9) Uani 1 1 d . . .
C3 C 0.8100(5) 0.1427(3) 0.1179(3) 0.0197(9) Uani 1 1 d . . .
N3 N 0.8827(5) 0.1168(3) 0.0684(3) 0.0289(9) Uani 1 1 d . . .
C4 C 0.5953(5) 0.0518(3) 0.2456(3) 0.0248(10) Uani 1 1 d . . .
N4 N 0.5624(5) -0.0266(3) 0.2684(3) 0.0373(11) Uani 1 1 d . . .
C5 C 0.5733(5) 0.2317(3) 0.0790(3) 0.0199(9) Uani 1 1 d . . .
N5 N 0.5241(5) 0.2520(3) 0.0094(3) 0.0297(9) Uani 1 1 d . . .
C6 C 0.4346(6) 0.1914(3) 0.2445(3) 0.0268(11) Uani 1 1 d . . .
N6 N 0.3086(5) 0.1882(3) 0.2634(3) 0.0375(11) Uani 1 1 d . . .
C7 C 0.6004(5) 0.3397(3) 0.1786(3) 0.0214(9) Uani 1 1 d . . .
N7 N 0.5724(5) 0.4176(3) 0.1650(3) 0.0309(10) Uani 1 1 d . . .
C8 C 0.6643(6) 0.2212(3) 0.3339(3) 0.0274(11) Uani 1 1 d . . .
N8 N 0.6617(6) 0.2381(3) 0.3996(3) 0.0410(12) Uani 1 1 d . . .
Cu1 Cu 0.0000 0.0000 0.5000 0.02188(19) Uani 1 2 d S . .
N9 N 0.0985(4) -0.1111(3) 0.4785(3) 0.0237(8) Uani 1 1 d . . .
H9 H 0.1280 -0.1504 0.5326 0.028 Uiso 1 1 calc R . .
N10 N 0.1951(4) 0.0674(3) 0.4521(3) 0.0244(9) Uani 1 1 d . . .
H10 H 0.1844 0.1041 0.3936 0.029 Uiso 1 1 calc R . .
C9 C -0.0005(6) -0.1664(4) 0.4429(4) 0.0395(13) Uani 1 1 d . . .
H9A H -0.0274 -0.1271 0.3831 0.047 Uiso 1 1 calc R . .
H9B H 0.0549 -0.2196 0.4366 0.047 Uiso 1 1 calc R . .
C10 C 0.2353(6) -0.0754(4) 0.4186(3) 0.0272(11) Uani 1 1 d . . .
H10A H 0.2098 -0.0458 0.3564 0.033 Uiso 1 1 calc R . .
H10B H 0.3032 -0.1267 0.4216 0.033 Uiso 1 1 calc R . .
C11 C 0.3080(5) -0.0047(4) 0.4510(3) 0.0280(11) Uani 1 1 d . . .
H11A H 0.3416 -0.0355 0.5112 0.034 Uiso 1 1 calc R . .
H11B H 0.3937 0.0244 0.4106 0.034 Uiso 1 1 calc R . .
C12 C 0.2436(6) 0.1300(4) 0.4999(4) 0.0387(13) Uani 1 1 d . . .
H12A H 0.2629 0.0921 0.5615 0.046 Uiso 1 1 calc R . .
H12B H 0.3364 0.1611 0.4702 0.046 Uiso 1 1 calc R . .
N11 N 0.1336(6) 0.2002(4) 0.5014(4) 0.0491(13) Uani 1 1 d . . .
C13 C 0.1171(9) 0.2721(5) 0.4216(5) 0.068(2) Uani 1 1 d . . .
H13A H 0.0318 0.3090 0.4303 0.082 Uiso 1 1 calc R . .
H13B H 0.0929 0.2448 0.3769 0.082 Uiso 1 1 calc R . .
C14 C 0.2507(10) 0.3402(6) 0.3814(8) 0.090(3) Uani 1 1 d . . .
H14 H 0.3370 0.3033 0.3720 0.108 Uiso 1 1 calc R . .
C15 C 0.2820(13) 0.3777(7) 0.4551(9) 0.121(4) Uani 1 1 d . . .
H15A H 0.3222 0.4403 0.4287 0.182 Uiso 1 1 calc R . .
H15B H 0.3529 0.3378 0.4934 0.182 Uiso 1 1 calc R . .
H15C H 0.1909 0.3787 0.4904 0.182 Uiso 1 1 calc R . .
O1 O 0.210(2) 0.3983(11) 0.2976(10) 0.403(16) Uani 1 1 d . . .
H1 H 0.1613 0.4425 0.3034 0.604 Uiso 1 1 calc R . .
Cu2 Cu 1.0000 0.5000 0.0000 0.0372(3) Uani 1 2 d S . .
N12 N 1.1136(5) 0.5301(3) 0.0909(3) 0.0333(10) Uani 1 1 d . . .
H12 H 1.0921 0.4836 0.1449 0.040 Uiso 1 1 calc R . .
N13 N 0.8077(4) 0.5524(3) 0.0349(3) 0.0293(9) Uani 1 1 d . . .
H13 H 0.7666 0.5082 0.0860 0.035 Uiso 1 1 calc R . .
C16 C 1.2749(5) 0.5217(4) 0.0666(4) 0.0323(12) Uani 1 1 d . . .
H16A H 1.3328 0.5146 0.1183 0.039 Uiso 1 1 calc R . .
H16B H 1.3097 0.5777 0.0175 0.039 Uiso 1 1 calc R . .
C17 C 1.0770(6) 0.6203(4) 0.1049(4) 0.0331(12) Uani 1 1 d . . .
H17A H 1.1338 0.6247 0.1535 0.040 Uiso 1 1 calc R . .
H17B H 1.1088 0.6719 0.0504 0.040 Uiso 1 1 calc R . .
N14 N 0.9216(5) 0.6314(3) 0.1266(3) 0.0372(11) Uani 1 1 d . . .
C18 C 0.8684(8) 0.5628(5) 0.2180(5) 0.0574(18) Uani 1 1 d . . .
H18A H 0.8248 0.5085 0.2095 0.069 Uiso 1 1 calc R . .
H18B H 0.9543 0.5413 0.2535 0.069 Uiso 1 1 calc R . .
C19 C 0.7631(15) 0.5988(7) 0.2674(8) 0.115(4) Uani 1 1 d . . .
H19 H 0.6810 0.6261 0.2289 0.139 Uiso 1 1 calc R . .
C20 C 0.6987(14) 0.5210(6) 0.3522(7) 0.123(5) Uani 1 1 d . . .
H20A H 0.6616 0.4705 0.3357 0.185 Uiso 1 1 calc R . .
H20B H 0.6184 0.5459 0.3805 0.185 Uiso 1 1 calc R . .
H20C H 0.7755 0.4979 0.3937 0.185 Uiso 1 1 calc R . .
O2 O 0.8282(13) 0.6720(5) 0.2925(6) 0.151(4) Uani 1 1 d . . .
H2 H 0.7820 0.6757 0.3379 0.226 Uiso 1 1 calc R . .
C21 C 0.8247(6) 0.6406(4) 0.0548(4) 0.0355(13) Uani 1 1 d . . .
H21A H 0.8643 0.6895 0.0004 0.043 Uiso 1 1 calc R . .
H21B H 0.7269 0.6604 0.0713 0.043 Uiso 1 1 calc R . .
C22 C 0.7064(6) 0.5628(4) -0.0385(4) 0.0325(12) Uani 1 1 d . . .
H22A H 0.7315 0.6195 -0.0895 0.039 Uiso 1 1 calc R . .
H22B H 0.6035 0.5672 -0.0170 0.039 Uiso 1 1 calc R . .
Cu3 Cu 0.0000 1.0000 0.0000 0.0259(2) Uani 1 2 d S . .
N15 N 0.1930(5) 1.0085(3) 0.0528(3) 0.0274(9) Uani 1 1 d . . .
H15 H 0.2531 0.9623 0.0454 0.033 Uiso 1 1 calc R . .
N16 N -0.0772(5) 0.8898(3) 0.1088(3) 0.0280(9) Uani 1 1 d . . .
H16 H -0.0349 0.8368 0.1032 0.034 Uiso 1 1 calc R . .
C23 C 0.2646(7) 1.1001(4) -0.0021(3) 0.0357(13) Uani 1 1 d . . .
H23A H 0.3708 1.0983 0.0066 0.043 Uiso 1 1 calc R . .
H23B H 0.2204 1.1504 0.0158 0.043 Uiso 1 1 calc R . .
C24 C 0.1814(6) 0.9947(4) 0.1522(3) 0.0323(12) Uani 1 1 d . . .
H24A H 0.2806 0.9990 0.1716 0.039 Uiso 1 1 calc R . .
H24B H 0.1218 1.0449 0.1619 0.039 Uiso 1 1 calc R . .
N17 N 0.1159(5) 0.9064(3) 0.2061(3) 0.0353(11) Uani 1 1 d . . .
C25 C 0.2185(8) 0.8285(5) 0.2390(4) 0.0569(18) Uani 1 1 d . . .
H25A H 0.3015 0.8509 0.2626 0.068 Uiso 1 1 calc R . .
H25B H 0.1671 0.7802 0.2895 0.068 Uiso 1 1 calc R . .
C26 C 0.2802(9) 0.7841(4) 0.1762(5) 0.0593(19) Uani 1 1 d . . .
H26 H 0.1989 0.7674 0.1460 0.071 Uiso 1 1 calc R . .
C27 C 0.3688(8) 0.6950(4) 0.2250(4) 0.0531(17) Uani 1 1 d . . .
H27A H 0.4068 0.6669 0.1820 0.080 Uiso 1 1 calc R . .
H27B H 0.3042 0.6510 0.2706 0.080 Uiso 1 1 calc R . .
H27C H 0.4506 0.7117 0.2528 0.080 Uiso 1 1 calc R . .
O3 O 0.3825(5) 0.8487(3) 0.1090(3) 0.0553(12) Uani 1 1 d . . .
H3 H 0.4213 0.8223 0.0757 0.083 Uiso 1 1 calc R . .
C28 C -0.0397(6) 0.8935(4) 0.1984(3) 0.0308(11) Uani 1 1 d . . .
H28A H -0.0946 0.9447 0.2093 0.037 Uiso 1 1 calc R . .
H28B H -0.0734 0.8355 0.2453 0.037 Uiso 1 1 calc R . .
C29 C -0.2396(6) 0.8833(4) 0.1003(3) 0.0338(12) Uani 1 1 d . . .
H29A H -0.2923 0.9301 0.1199 0.041 Uiso 1 1 calc R . .
H29B H -0.2771 0.8215 0.1381 0.041 Uiso 1 1 calc R . .
O4 O 0.6145(7) 0.7693(4) 0.3590(4) 0.0790(17) Uani 1 1 d . . .
O5 O 0.3486(10) 0.6801(4) 0.4566(4) 0.120(3) Uani 1 1 d . . .
O6 O 0.0678(19) 0.5902(9) 0.4273(7) 0.254(8) Uani 1 1 d . . .

loop_
_atom_site_aniso_label
_atom_site_aniso_U_11
_atom_site_aniso_U_22
_atom_site_aniso_U_33
_atom_site_aniso_U_23
_atom_site_aniso_U_13
_atom_site_aniso_U_12
Mo1 0.0164(2) 0.01425(19) 0.01445(18) -0.00138(14) -0.00070(13) 0.00054(14)
C1 0.022(2) 0.016(2) 0.026(2) -0.0037(19) 0.0002(19) 0.0023(19)
N1 0.026(2) 0.022(2) 0.052(3) -0.003(2) 0.004(2) -0.0014(19)
C2 0.021(2) 0.022(2) 0.018(2) -0.0078(18) -0.0026(18) 0.0011(19)
N2 0.030(2) 0.030(2) 0.025(2) -0.0079(18) -0.0083(18) 0.0067(19)
C3 0.020(2) 0.019(2) 0.019(2) -0.0048(18) -0.0033(18) 0.0002(18)
N3 0.032(2) 0.030(2) 0.025(2) -0.0103(18) -0.0041(18) 0.0086(19)
C4 0.022(3) 0.023(3) 0.029(2) -0.008(2) 0.0000(19) 0.000(2)
N4 0.034(3) 0.030(3) 0.046(3) -0.013(2) 0.010(2) -0.007(2)
C5 0.017(2) 0.017(2) 0.026(2) -0.0062(19) -0.0017(18) -0.0001(17)
N5 0.029(2) 0.031(2) 0.029(2) -0.0084(19) -0.0078(18) 0.0021(18)
C6 0.027(3) 0.017(2) 0.029(2) 0.001(2) 0.003(2) 0.000(2)
N6 0.025(3) 0.031(2) 0.047(3) -0.004(2) 0.008(2) -0.0006(19)
C7 0.022(2) 0.021(2) 0.020(2) -0.0047(19) -0.0039(18) 0.0021(19)
N7 0.023(2) 0.027(2) 0.040(2) -0.008(2) -0.0050(18) 0.0024(18)
C8 0.034(3) 0.025(3) 0.023(2) -0.008(2) -0.006(2) 0.013(2)
N8 0.056(3) 0.042(3) 0.026(2) -0.012(2) -0.012(2) 0.022(2)
Cu1 0.0172(4) 0.0254(4) 0.0206(4) -0.0049(3) -0.0003(3) -0.0010(3)
N9 0.020(2) 0.027(2) 0.0208(19) -0.0045(17) -0.0030(15) 0.0016(17)
N10 0.020(2) 0.028(2) 0.0231(19) -0.0056(17) -0.0018(16) 0.0001(17)
C9 0.036(3) 0.042(3) 0.050(3) -0.028(3) 0.001(3) -0.004(3)
C10 0.027(3) 0.030(3) 0.020(2) -0.003(2) -0.0006(19) 0.008(2)
C11 0.017(2) 0.034(3) 0.024(2) 0.001(2) 0.0001(19) 0.000(2)
C12 0.026(3) 0.043(3) 0.050(3) -0.019(3) -0.004(2) -0.004(2)
N11 0.038(3) 0.035(3) 0.075(4) -0.023(3) 0.009(3) -0.012(2)
C13 0.066(5) 0.058(5) 0.060(5) 0.002(4) 0.015(4) 0.010(4)
C14 0.061(5) 0.045(5) 0.158(10) -0.030(6) 0.003(6) 0.004(4)
C15 0.130(9) 0.074(7) 0.190(12) -0.082(8) -0.021(9) -0.025(6)
O1 0.38(2) 0.271(15) 0.281(15) 0.202(13) 0.210(14) 0.278(15)
Cu2 0.0157(4) 0.0288(5) 0.0750(7) -0.0271(5) -0.0078(4) 0.0005(4)
N12 0.022(2) 0.019(2) 0.054(3) -0.007(2) -0.002(2) -0.0052(17)
N13 0.021(2) 0.018(2) 0.045(3) -0.0053(19) -0.0021(18) -0.0009(16)
C16 0.017(3) 0.026(3) 0.048(3) -0.006(2) -0.006(2) -0.004(2)
C17 0.026(3) 0.027(3) 0.050(3) -0.017(2) -0.006(2) -0.002(2)
N14 0.038(3) 0.032(2) 0.042(3) -0.014(2) 0.000(2) -0.003(2)
C18 0.062(5) 0.049(4) 0.062(4) -0.022(4) 0.006(4) -0.008(3)
C19 0.161(11) 0.059(6) 0.107(8) -0.016(6) 0.046(8) 0.000(7)
C20 0.190(12) 0.061(6) 0.092(7) -0.006(5) 0.071(8) -0.016(7)
O2 0.270(12) 0.056(4) 0.121(7) -0.037(4) 0.064(7) -0.035(6)
C21 0.024(3) 0.025(3) 0.055(3) -0.011(3) -0.002(2) 0.003(2)
C22 0.018(3) 0.026(3) 0.052(3) -0.009(2) -0.008(2) 0.002(2)
Cu3 0.0275(5) 0.0290(5) 0.0166(4) -0.0019(3) 0.0003(3) -0.0047(4)
N15 0.033(2) 0.026(2) 0.021(2) -0.0065(17) 0.0027(17) -0.0013(18)
N16 0.036(2) 0.023(2) 0.023(2) -0.0054(17) 0.0024(17) 0.0014(18)
C23 0.042(3) 0.030(3) 0.033(3) -0.007(2) -0.001(2) -0.010(2)
C24 0.027(3) 0.048(3) 0.020(2) -0.010(2) -0.002(2) 0.000(2)
N17 0.033(3) 0.045(3) 0.020(2) -0.0014(19) 0.0007(18) 0.009(2)
C25 0.055(4) 0.055(4) 0.046(4) -0.001(3) 0.005(3) 0.007(3)
C26 0.082(5) 0.035(4) 0.047(4) 0.002(3) 0.009(4) 0.003(3)
C27 0.068(5) 0.036(3) 0.046(4) -0.007(3) 0.006(3) 0.021(3)
O3 0.061(3) 0.044(3) 0.051(3) -0.008(2) 0.016(2) 0.009(2)
C28 0.037(3) 0.032(3) 0.017(2) -0.002(2) 0.005(2) 0.001(2)
C29 0.041(3) 0.027(3) 0.029(3) -0.006(2) 0.005(2) -0.013(2)
O4 0.117(5) 0.054(3) 0.078(4) -0.034(3) -0.027(3) 0.016(3)
O5 0.259(9) 0.056(4) 0.044(3) -0.020(3) 0.028(4) -0.019(5)
O6 0.44(2) 0.216(12) 0.123(8) -0.091(8) 0.072(10) -0.179(13)

loop_
_atom_type_symbol
_atom_type_description
_atom_type_scat_dispersion_real
_atom_type_scat_dispersion_imag
_atom_type_scat_source
C C 0.0033 0.0016 'International Tables Vol C Tables 4.2.6.8 and 6.1.1.4'
H H 0.0000 0.0000 'International Tables Vol C Tables 4.2.6.8 and 6.1.1.4'
N N 0.0061 0.0033 'International Tables Vol C Tables 4.2.6.8 and 6.1.1.4'
O O 0.0106 0.0060 'International Tables Vol C Tables 4.2.6.8 and 6.1.1.4'
Cu Cu 0.3201 1.2651 'International Tables Vol C Tables 4.2.6.8 and 6.1.1.4'
Mo Mo -1.6832 0.6857 'International Tables Vol C Tables 4.2.6.8 and 6.1.1.4'

loop_
_geom_angle_atom_site_label_1
_geom_angle_atom_site_label_2
_geom_angle_atom_site_label_3
_geom_angle
_geom_angle_site_symmetry_1
_geom_angle_site_symmetry_3
_geom_angle_publ_flag
C1 Mo1 C5 97.47(17) . . ?
C1 Mo1 C2 79.39(17) . . ?
C5 Mo1 C2 144.09(17) . . ?
C1 Mo1 C8 88.45(19) . . ?
C5 Mo1 C8 144.71(18) . . ?
C2 Mo1 C8 71.20(17) . . ?
C1 Mo1 C7 69.72(17) . . ?
C5 Mo1 C7 75.99(16) . . ?
C2 Mo1 C7 133.17(16) . . ?
C8 Mo1 C7 73.60(17) . . ?
C1 Mo1 C6 142.59(17) . . ?
C5 Mo1 C6 76.92(18) . . ?
C2 Mo1 C6 126.17(17) . . ?
C8 Mo1 C6 77.47(19) . . ?
C7 Mo1 C6 73.08(17) . . ?
C1 Mo1 C3 74.57(17) . . ?
C5 Mo1 C3 70.49(16) . . ?
C2 Mo1 C3 74.26(16) . . ?
C8 Mo1 C3 143.74(17) . . ?
C7 Mo1 C3 126.42(17) . . ?
C6 Mo1 C3 133.95(18) . . ?
C1 Mo1 C4 145.78(18) . . ?
C5 Mo1 C4 90.88(17) . . ?
C2 Mo1 C4 74.66(17) . . ?
C8 Mo1 C4 103.57(18) . . ?
C7 Mo1 C4 144.28(18) . . ?
C6 Mo1 C4 71.62(18) . . ?
C3 Mo1 C4 77.18(17) . . ?
N1 C1 Mo1 176.3(4) . . ?
N2 C2 Mo1 176.7(4) . . ?
N3 C3 Mo1 177.9(4) . . ?
N4 C4 Mo1 175.9(4) . . ?
N5 C5 Mo1 178.1(4) . . ?
N6 C6 Mo1 179.0(5) . . ?
N7 C7 Mo1 175.0(4) . . ?
N8 C8 Mo1 177.4(5) . . ?
N10 Cu1 N10 180.000(1) . 2_556 ?
N10 Cu1 N9 85.95(16) . . ?
N10 Cu1 N9 94.05(16) 2_556 . ?
N10 Cu1 N9 94.05(16) . 2_556 ?
N10 Cu1 N9 85.95(16) 2_556 2_556 ?
N9 Cu1 N9 180.0(2) . 2_556 ?
C10 N9 C9 112.8(4) . . ?
C10 N9 Cu1 106.9(3) . . ?
C9 N9 Cu1 114.4(3) . . ?
C11 N10 C12 112.3(4) . . ?
C11 N10 Cu1 107.3(3) . . ?
C12 N10 Cu1 115.5(3) . . ?
N11 C9 N9 113.7(4) 2_556 . ?
N9 C10 C11 107.5(4) . . ?
N10 C11 C10 107.6(4) . . ?
N11 C12 N10 112.5(4) . . ?
C13 N11 C9 116.3(6) . 2_556 ?
C13 N11 C12 116.7(6) . . ?
C9 N11 C12 116.0(5) 2_556 . ?
N11 C13 C14 117.7(7) . . ?
O1 C14 C15 122.0(12) . . ?
O1 C14 C13 105.3(12) . . ?
C15 C14 C13 104.3(8) . . ?
N12 Cu2 N12 180.0(2) 2_765 . ?
N12 Cu2 N13 93.71(17) 2_765 2_765 ?
N12 Cu2 N13 86.29(17) . 2_765 ?
N12 Cu2 N13 86.29(17) 2_765 . ?
N12 Cu2 N13 93.71(17) . . ?
N13 Cu2 N13 180.0 2_765 . ?
C17 N12 C16 112.9(4) . . ?
C17 N12 Cu2 116.5(3) . . ?
C16 N12 Cu2 107.1(3) . . ?
C22 N13 C21 113.0(4) . . ?
C22 N13 Cu2 106.6(3) . . ?
C21 N13 Cu2 114.6(3) . . ?
N12 C16 C22 107.9(4) . 2_765 ?
N14 C17 N12 114.3(4) . . ?
C17 N14 C21 115.2(4) . . ?
C17 N14 C18 112.3(5) . . ?
C21 N14 C18 115.1(5) . . ?
C19 C18 N14 115.0(7) . . ?
C18 C19 O2 111.0(10) . . ?
C18 C19 C20 111.3(8) . . ?
O2 C19 C20 109.7(9) . . ?
N14 C21 N13 113.6(4) . . ?
N13 C22 C16 107.9(4) . 2_765 ?
N15 Cu3 N15 180.0 2_575 . ?
N15 Cu3 N16 93.82(16) 2_575 2_575 ?
N15 Cu3 N16 86.18(16) . 2_575 ?
N15 Cu3 N16 86.18(16) 2_575 . ?
N15 Cu3 N16 93.82(16) . . ?
N16 Cu3 N16 180.000(1) 2_575 . ?
C23 N15 C24 111.8(4) . . ?
C23 N15 Cu3 107.7(3) . . ?
C24 N15 Cu3 115.3(3) . . ?
C29 N16 C28 113.5(4) . . ?
C29 N16 Cu3 106.2(3) . . ?
C28 N16 Cu3 115.0(3) . . ?
N15 C23 C29 107.5(4) . 2_575 ?
N17 C24 N15 112.6(4) . . ?
C24 N17 C28 117.2(4) . . ?
C24 N17 C25 116.2(5) . . ?
C28 N17 C25 123.1(5) . . ?
C26 C25 N17 118.4(6) . . ?
O3 C26 C25 109.7(6) . . ?
O3 C26 C27 107.4(6) . . ?
C25 C26 C27 111.5(6) . . ?
N17 C28 N16 114.6(4) . . ?
N16 C29 C23 108.3(4) . 2_575 ?

loop_
_geom_bond_atom_site_label_1
_geom_bond_atom_site_label_2
_geom_bond_distance
_geom_bond_site_symmetry_2
_geom_bond_publ_flag
Mo1 C1 2.150(5) . ?
Mo1 C5 2.154(4) . ?
Mo1 C2 2.157(5) . ?
Mo1 C8 2.157(5) . ?
Mo1 C7 2.158(5) . ?
Mo1 C6 2.164(5) . ?
Mo1 C3 2.166(5) . ?
Mo1 C4 2.167(5) . ?
C1 N1 1.148(6) . ?
C2 N2 1.157(6) . ?
C3 N3 1.150(6) . ?
C4 N4 1.153(6) . ?
C5 N5 1.152(6) . ?
C6 N6 1.145(6) . ?
C7 N7 1.150(6) . ?
C8 N8 1.149(6) . ?
Cu1 N10 2.004(4) . ?
Cu1 N10 2.004(4) 2_556 ?
Cu1 N9 2.008(4) . ?
Cu1 N9 2.008(4) 2_556 ?
N9 C10 1.484(6) . ?
N9 C9 1.491(6) . ?
N10 C11 1.480(6) . ?
N10 C12 1.486(6) . ?
C9 N11 1.423(7) 2_556 ?
C10 C11 1.509(7) . ?
C12 N11 1.444(7) . ?
N11 C13 1.367(9) . ?
N11 C9 1.423(7) 2_556 ?
C13 C14 1.544(11) . ?
C14 O1 1.382(15) . ?
C14 C15 1.505(14) . ?
Cu2 N12 1.993(4) 2_765 ?
Cu2 N12 1.993(4) . ?
Cu2 N13 2.008(4) 2_765 ?
Cu2 N13 2.008(4) . ?
N12 C17 1.486(6) . ?
N12 C16 1.486(6) . ?
N13 C22 1.486(6) . ?
N13 C21 1.487(6) . ?
C16 C22 1.495(7) 2_765 ?
C17 N14 1.433(7) . ?
N14 C21 1.442(7) . ?
N14 C18 1.508(8) . ?
C18 C19 1.404(12) . ?
C19 O2 1.444(13) . ?
C19 C20 1.530(12) . ?
C22 C16 1.495(7) 2_765 ?
Cu3 N15 1.997(4) 2_575 ?
Cu3 N15 1.997(4) . ?
Cu3 N16 2.027(4) 2_575 ?
Cu3 N16 2.027(4) . ?
N15 C23 1.487(6) . ?
N15 C24 1.506(6) . ?
N16 C29 1.479(7) . ?
N16 C28 1.497(6) . ?
C23 C29 1.514(7) 2_575 ?
C24 N17 1.425(7) . ?
N17 C28 1.431(7) . ?
N17 C25 1.455(8) . ?
C25 C26 1.454(10) . ?
C26 O3 1.449(8) . ?
C26 C27 1.542(9) . ?
C29 C23 1.514(7) 2_575 ?
